data_7157116
loop_
_publ_author_name
'Xu, Zhong-Qi'
'Wang, Wen-Bo'
'Zheng, Lin-Chuang'
'Li, Lin'
'Duan, Lili'
'Li, Yue-Ming'

_publ_section_title
;
 Iodine-mediated aminosulfonylation of alkenyl sulfonamides with sulfonyl
 hydrazides: synthesis of sulfonylmethyl piperidines, pyrrolidines and
 pyrazolines.
;
_journal_issue 40
_journal_name_full 'Organic &amp; biomolecular chemistry'
_journal_page_first 9026
_journal_page_last 9038
_journal_paper_doi 10.1039/c9ob01847f
_journal_volume 17
_journal_year 2019
_chemical_formula_sum 'C24 H23 Cl N2 O4 S2'
_chemical_formula_weight 503.01
_space_group_crystal_system triclinic
_space_group_IT_number 2
_space_group_name_Hall '-P 1'
_space_group_name_H-M_alt 'P -1'
_symmetry_space_group_name_Hall '-P 1'
_symmetry_space_group_name_H-M 'P -1'
_atom_sites_solution_hydrogens geom
_audit_creation_method SHELXL-2018/3
_audit_update_record
;
2019-05-29 deposited with the CCDC.    2019-09-27 downloaded from the CCDC.
;
_cell_angle_alpha 78.63(3)
_cell_angle_beta 78.84(3)
_cell_angle_gamma 67.46(3)
_cell_formula_units_Z 2
_cell_length_a 10.622(2)
_cell_length_b 10.722(2)
_cell_length_c 11.698(2)
_cell_measurement_reflns_used 3594
_cell_measurement_temperature 113(2)
_cell_measurement_theta_max 27.9464
_cell_measurement_theta_min 1.7910
_cell_volume 1196.1(5)
_computing_cell_refinement crystalclear
_computing_data_collection crystalclear
_computing_data_reduction crystalclear
_computing_molecular_graphics 'Bruker SHELXTL'
_computing_publication_material 'Bruker SHELXTL'
_computing_structure_refinement 'SHELXL-97 (Sheldrick, 1997)'
_computing_structure_solution 'SHELXS-97 (Sheldrick, 1990)'
_diffrn_ambient_temperature 113(2)
_diffrn_measured_fraction_theta_full 0.996
_diffrn_measured_fraction_theta_max 0.993
_diffrn_measurement_device_type 'rigaku saturn'
_diffrn_measurement_method '\w scans'
_diffrn_radiation_type MoK\a
_diffrn_radiation_wavelength 0.71073
_diffrn_reflns_av_R_equivalents 0.0405
_diffrn_reflns_av_unetI/netI 0.0497
_diffrn_reflns_Laue_measured_fraction_full 0.996
_diffrn_reflns_Laue_measured_fraction_max 0.993
_diffrn_reflns_limit_h_max 13
_diffrn_reflns_limit_h_min -13
_diffrn_reflns_limit_k_max 14
_diffrn_reflns_limit_k_min -14
_diffrn_reflns_limit_l_max 15
_diffrn_reflns_limit_l_min -15
_diffrn_reflns_number 14274
_diffrn_reflns_point_group_measured_fraction_full 0.996
_diffrn_reflns_point_group_measured_fraction_max 0.993
_diffrn_reflns_theta_full 25.242
_diffrn_reflns_theta_max 27.853
_diffrn_reflns_theta_min 2.076
_diffrn_standards_decay_% 0
_diffrn_standards_interval_count 0
_diffrn_standards_interval_time 0
_diffrn_standards_number 0
_exptl_absorpt_coefficient_mu 0.368
_exptl_absorpt_correction_T_max 1
_exptl_absorpt_correction_T_min 0.8227
_exptl_absorpt_correction_type multi-scan
_exptl_absorpt_process_details crystalclear
_exptl_crystal_colour Colorless
_exptl_crystal_density_diffrn 1.397
_exptl_crystal_description Prism
_exptl_crystal_F_000 524
_exptl_crystal_size_max 0.200
_exptl_crystal_size_mid 0.180
_exptl_crystal_size_min 0.120
_refine_diff_density_max 0.269
_refine_diff_density_min -0.361
_refine_diff_density_rms 0.053
_refine_ls_extinction_method none
_refine_ls_goodness_of_fit_ref 1.040
_refine_ls_hydrogen_treatment constr
_refine_ls_matrix_type full
_refine_ls_number_parameters 300
_refine_ls_number_reflns 5654
_refine_ls_number_restraints 0
_refine_ls_restrained_S_all 1.040
_refine_ls_R_factor_all 0.0570
_refine_ls_R_factor_gt 0.0424
_refine_ls_shift/su_max 0.001
_refine_ls_shift/su_mean 0.000
_refine_ls_structure_factor_coef Fsqd
_refine_ls_weighting_details 'w=1/[\s^2^(Fo^2^)+(0.0647P)^2^] where P=(Fo^2^+2Fc^2^)/3'
_refine_ls_weighting_scheme calc
_refine_ls_wR_factor_gt 0.1104
_refine_ls_wR_factor_ref 0.1190
_reflns_Friedel_coverage 0.000
_reflns_number_gt 4318
_reflns_number_total 5654
_reflns_threshold_expression 'I > 2\s(I)'
_cod_data_source_file c9ob01847f2.cif
_cod_data_source_block shelxl_CCDC1
_cod_depositor_comments 'Adding full bibliography for 7157115--7157116.cif.'
_cod_original_cell_volume 1196.0(5)
_cod_database_code 7157116
_shelx_shelxl_version_number 2018/3
_shelx_space_group_comment
;
The symmetry employed for this shelxl refinement is uniquely defined
by the following loop, which should always be used as a source of
symmetry information in preference to the above space-group names.
They are only intended as comments.
;
_shelx_estimated_absorpt_t_min 0.930
_shelx_estimated_absorpt_t_max 0.957

loop_
_space_group_symop_operation_xyz
'x, y, z'
'-x, -y, -z'

loop_
_atom_site_label
_atom_site_type_symbol
_atom_site_fract_x
_atom_site_fract_y
_atom_site_fract_z
_atom_site_U_iso_or_equiv
_atom_site_adp_type
_atom_site_occupancy
_atom_site_site_symmetry_order
_atom_site_calc_flag
_atom_site_refinement_flags_posn
_atom_site_refinement_flags_adp
S1 S 0.91589(5) -0.04906(4) 0.23826(4) 0.03305(13) Uani 1 1 d . .
S2 S 1.20002(4) 0.24795(5) 0.12318(4) 0.03247(13) Uani 1 1 d . .
Cl1 Cl 0.34744(5) 0.57784(5) -0.27640(5) 0.04645(15) Uani 1 1 d . .
O1 O 1.04240(13) -0.08800(13) 0.28610(12) 0.0440(3) Uani 1 1 d . .
O2 O 0.87860(15) -0.14952(13) 0.20346(12) 0.0447(3) Uani 1 1 d . .
O3 O 1.34068(13) 0.17788(14) 0.14507(13) 0.0462(4) Uani 1 1 d . .
O4 O 1.16977(13) 0.35360(13) 0.02390(11) 0.0383(3) Uani 1 1 d . .
N1 N 0.92936(15) 0.06004(14) 0.11874(12) 0.0289(3) Uani 1 1 d . .
N2 N 0.80854(15) 0.11471(14) 0.06344(12) 0.0295(3) Uani 1 1 d . .
C1 C 0.78110(18) 0.03921(17) 0.33848(14) 0.0296(4) Uani 1 1 d . .
C2 C 0.8108(2) 0.08022(18) 0.43331(16) 0.0364(4) Uani 1 1 d . .
H2 H 0.903145 0.064676 0.441234 0.044 Uiso 1 1 calc R U
C3 C 0.7043(2) 0.14358(19) 0.51532(17) 0.0434(5) Uani 1 1 d . .
H3 H 0.724083 0.171467 0.579867 0.052 Uiso 1 1 calc R U
C4 C 0.5690(2) 0.16710(19) 0.50494(18) 0.0449(5) Uani 1 1 d . .
C5 C 0.5415(2) 0.1301(2) 0.40780(19) 0.0430(5) Uani 1 1 d . .
H5 H 0.448840 0.148973 0.398349 0.052 Uiso 1 1 calc R U
C6 C 0.6456(2) 0.06663(19) 0.32499(16) 0.0361(4) Uani 1 1 d . .
H6 H 0.625027 0.041812 0.259159 0.043 Uiso 1 1 calc R U
C7 C 0.4536(3) 0.2332(3) 0.5971(2) 0.0717(8) Uani 1 1 d . .
H7A H 0.442785 0.328952 0.592430 0.108 Uiso 1 1 calc R U
H7B H 0.475338 0.185489 0.675400 0.108 Uiso 1 1 calc R U
H7C H 0.367780 0.227923 0.583182 0.108 Uiso 1 1 calc R U
C8 C 0.97755(17) 0.17236(17) 0.12756(15) 0.0280(4) Uani 1 1 d . .
H8 H 0.940489 0.205056 0.205950 0.034 Uiso 1 1 calc R U
C9 C 1.13444(18) 0.12231(18) 0.11090(16) 0.0319(4) Uani 1 1 d . .
H9A H 1.169503 0.092154 0.032338 0.038 Uiso 1 1 calc R U
H9B H 1.169419 0.042289 0.170489 0.038 Uiso 1 1 calc R U
C10 C 1.10056(17) 0.31766(17) 0.25020(15) 0.0290(4) Uani 1 1 d . .
C11 C 1.1161(2) 0.23733(19) 0.35902(16) 0.0383(4) Uani 1 1 d . .
H11 H 1.188110 0.150819 0.366165 0.046 Uiso 1 1 calc R U
C12 C 1.0265(2) 0.2839(2) 0.45636(17) 0.0416(5) Uani 1 1 d . .
H12 H 1.036760 0.228292 0.530500 0.050 Uiso 1 1 calc R U
C13 C 0.9212(2) 0.4109(2) 0.44836(16) 0.0372(4) Uani 1 1 d . .
C14 C 0.91152(18) 0.49201(19) 0.34019(16) 0.0351(4) Uani 1 1 d . .
H14 H 0.844024 0.581330 0.334348 0.042 Uiso 1 1 calc R U
C15 C 0.99820(18) 0.44580(18) 0.24006(16) 0.0320(4) Uani 1 1 d . .
H15 H 0.987594 0.501050 0.165774 0.038 Uiso 1 1 calc R U
C16 C 0.8185(2) 0.4546(2) 0.55468(18) 0.0519(6) Uani 1 1 d . .
H16A H 0.731022 0.448690 0.546131 0.078 Uiso 1 1 calc R U
H16B H 0.804218 0.548795 0.561677 0.078 Uiso 1 1 calc R U
H16C H 0.853353 0.394711 0.625383 0.078 Uiso 1 1 calc R U
C17 C 0.90770(18) 0.28256(18) 0.03078(15) 0.0303(4) Uani 1 1 d . .
H17A H 0.869054 0.373943 0.056620 0.036 Uiso 1 1 calc R U
H17B H 0.972493 0.284265 -0.042270 0.036 Uiso 1 1 calc R U
C18 C 0.79580(18) 0.23668(17) 0.01391(14) 0.0275(4) Uani 1 1 d . .
C19 C 0.68520(17) 0.31889(17) -0.05724(14) 0.0284(4) Uani 1 1 d . .
C20 C 0.5817(2) 0.2725(2) -0.06652(16) 0.0357(4) Uani 1 1 d . .
H20 H 0.582760 0.185900 -0.026789 0.043 Uiso 1 1 calc R U
C21 C 0.47787(19) 0.3525(2) -0.13341(17) 0.0383(4) Uani 1 1 d . .
H21 H 0.407336 0.321356 -0.139837 0.046 Uiso 1 1 calc R U
C22 C 0.47744(18) 0.47855(19) -0.19102(15) 0.0328(4) Uani 1 1 d . .
C23 C 0.57669(19) 0.52731(19) -0.18132(17) 0.0373(4) Uani 1 1 d . .
H23 H 0.574338 0.614696 -0.220005 0.045 Uiso 1 1 calc R U
C24 C 0.68033(19) 0.44616(19) -0.11385(17) 0.0355(4) Uani 1 1 d . .
H24 H 0.749414 0.478823 -0.106420 0.043 Uiso 1 1 calc R U

loop_
_atom_site_aniso_label
_atom_site_aniso_U_11
_atom_site_aniso_U_22
_atom_site_aniso_U_33
_atom_site_aniso_U_23
_atom_site_aniso_U_13
_atom_site_aniso_U_12
S1 0.0381(3) 0.0265(2) 0.0309(2) -0.00076(18) -0.00028(19) -0.01104(19)
S2 0.0296(2) 0.0349(3) 0.0352(2) -0.00687(19) -0.00138(18) -0.0145(2)
Cl1 0.0363(3) 0.0434(3) 0.0584(3) -0.0058(2) -0.0175(2) -0.0082(2)
O1 0.0361(7) 0.0421(8) 0.0416(8) 0.0078(6) -0.0050(6) -0.0073(6)
O2 0.0629(9) 0.0303(7) 0.0434(8) -0.0075(6) 0.0055(7) -0.0240(7)
O3 0.0263(7) 0.0513(9) 0.0622(9) -0.0129(7) -0.0040(6) -0.0134(6)
O4 0.0449(8) 0.0405(7) 0.0326(7) -0.0027(6) 0.0011(6) -0.0226(6)
N1 0.0347(8) 0.0277(8) 0.0273(7) -0.0028(6) -0.0026(6) -0.0154(6)
N2 0.0353(8) 0.0310(8) 0.0251(7) -0.0054(6) -0.0029(6) -0.0148(7)
C1 0.0363(9) 0.0260(9) 0.0258(8) 0.0007(7) -0.0036(7) -0.0126(8)
C2 0.0444(11) 0.0308(10) 0.0333(9) 0.0006(8) -0.0139(8) -0.0109(8)
C3 0.0638(14) 0.0311(10) 0.0316(10) -0.0057(8) -0.0104(9) -0.0102(10)
C4 0.0527(13) 0.0305(10) 0.0416(11) -0.0052(9) 0.0058(9) -0.0097(9)
C5 0.0365(11) 0.0394(11) 0.0504(12) -0.0039(9) -0.0004(9) -0.0141(9)
C6 0.0411(11) 0.0393(10) 0.0325(9) -0.0022(8) -0.0046(8) -0.0208(9)
C7 0.0757(18) 0.0540(15) 0.0666(16) -0.0259(13) 0.0241(14) -0.0100(13)
C8 0.0320(9) 0.0275(9) 0.0265(8) -0.0067(7) -0.0019(7) -0.0123(7)
C9 0.0319(9) 0.0296(9) 0.0349(9) -0.0091(8) -0.0014(7) -0.0109(8)
C10 0.0308(9) 0.0304(9) 0.0307(9) -0.0061(7) -0.0064(7) -0.0144(7)
C11 0.0492(12) 0.0295(9) 0.0362(10) -0.0010(8) -0.0144(9) -0.0117(9)
C12 0.0616(14) 0.0383(11) 0.0296(9) -0.0016(8) -0.0087(9) -0.0233(10)
C13 0.0435(11) 0.0466(11) 0.0317(9) -0.0123(9) -0.0019(8) -0.0254(9)
C14 0.0325(10) 0.0338(10) 0.0401(10) -0.0089(8) -0.0050(8) -0.0110(8)
C15 0.0342(10) 0.0325(9) 0.0323(9) -0.0004(8) -0.0086(7) -0.0153(8)
C16 0.0597(14) 0.0644(15) 0.0407(11) -0.0198(11) 0.0064(10) -0.0324(12)
C17 0.0336(9) 0.0308(9) 0.0288(9) -0.0019(7) -0.0039(7) -0.0152(8)
C18 0.0341(9) 0.0306(9) 0.0213(8) -0.0067(7) 0.0002(7) -0.0158(8)
C19 0.0316(9) 0.0313(9) 0.0232(8) -0.0084(7) 0.0004(7) -0.0120(7)
C20 0.0406(10) 0.0359(10) 0.0361(10) -0.0026(8) -0.0046(8) -0.0211(8)
C21 0.0346(10) 0.0455(11) 0.0428(11) -0.0080(9) -0.0042(8) -0.0226(9)
C22 0.0288(9) 0.0363(10) 0.0321(9) -0.0104(8) -0.0029(7) -0.0082(8)
C23 0.0387(10) 0.0321(10) 0.0424(11) 0.0011(8) -0.0091(8) -0.0153(8)
C24 0.0369(10) 0.0365(10) 0.0391(10) -0.0008(8) -0.0076(8) -0.0206(8)

loop_
_atom_type_symbol
_atom_type_description
_atom_type_scat_dispersion_real
_atom_type_scat_dispersion_imag
_atom_type_scat_source
C C 0.0033 0.0016 'International Tables Vol C Tables 4.2.6.8 and 6.1.1.4'
H H 0.0000 0.0000 'International Tables Vol C Tables 4.2.6.8 and 6.1.1.4'
N N 0.0061 0.0033 'International Tables Vol C Tables 4.2.6.8 and 6.1.1.4'
O O 0.0106 0.0060 'International Tables Vol C Tables 4.2.6.8 and 6.1.1.4'
S S 0.1246 0.1234 'International Tables Vol C Tables 4.2.6.8 and 6.1.1.4'
Cl Cl 0.1484 0.1585 'International Tables Vol C Tables 4.2.6.8 and 6.1.1.4'

loop_
_geom_angle_atom_site_label_1
_geom_angle_atom_site_label_2
_geom_angle_atom_site_label_3
_geom_angle
O2 S1 O1 120.30(9)
O2 S1 N1 106.79(8)
O1 S1 N1 104.66(8)
O2 S1 C1 108.24(9)
O1 S1 C1 108.27(9)
N1 S1 C1 108.00(8)
O3 S2 O4 119.07(9)
O3 S2 C10 109.14(9)
O4 S2 C10 107.97(8)
O3 S2 C9 107.26(9)
O4 S2 C9 108.89(8)
C10 S2 C9 103.39(8)
N2 N1 C8 109.94(12)
N2 N1 S1 112.06(11)
C8 N1 S1 118.47(10)
C18 N2 N1 108.16(14)
C6 C1 C2 120.12(17)
C6 C1 S1 120.27(13)
C2 C1 S1 119.61(14)
C3 C2 C1 119.26(18)
C3 C2 H2 120.4
C1 C2 H2 120.4
C2 C3 C4 121.06(18)
C2 C3 H3 119.5
C4 C3 H3 119.5
C3 C4 C5 118.70(18)
C3 C4 C7 120.6(2)
C5 C4 C7 120.7(2)
C6 C5 C4 121.37(19)
C6 C5 H5 119.3
C4 C5 H5 119.3
C5 C6 C1 119.41(17)
C5 C6 H6 120.3
C1 C6 H6 120.3
C4 C7 H7A 109.5
C4 C7 H7B 109.5
H7A C7 H7B 109.5
C4 C7 H7C 109.5
H7A C7 H7C 109.5
H7B C7 H7C 109.5
N1 C8 C9 110.57(13)
N1 C8 C17 101.09(12)
C9 C8 C17 115.40(15)
N1 C8 H8 109.8
C9 C8 H8 109.8
C17 C8 H8 109.8
C8 C9 S2 113.47(12)
C8 C9 H9A 108.9
S2 C9 H9A 108.9
C8 C9 H9B 108.9
S2 C9 H9B 108.9
H9A C9 H9B 107.7
C15 C10 C11 120.39(17)
C15 C10 S2 120.14(14)
C11 C10 S2 119.13(14)
C12 C11 C10 119.54(17)
C12 C11 H11 120.2
C10 C11 H11 120.2
C11 C12 C13 121.29(18)
C11 C12 H12 119.4
C13 C12 H12 119.4
C14 C13 C12 118.23(17)
C14 C13 C16 121.75(19)
C12 C13 C16 119.98(19)
C13 C14 C15 121.48(17)
C13 C14 H14 119.3
C15 C14 H14 119.3
C10 C15 C14 118.94(17)
C10 C15 H15 120.5
C14 C15 H15 120.5
C13 C16 H16A 109.5
C13 C16 H16B 109.5
H16A C16 H16B 109.5
C13 C16 H16C 109.5
H16A C16 H16C 109.5
H16B C16 H16C 109.5
C18 C17 C8 101.94(14)
C18 C17 H17A 111.4
C8 C17 H17A 111.4
C18 C17 H17B 111.4
C8 C17 H17B 111.4
H17A C17 H17B 109.2
N2 C18 C19 121.91(15)
N2 C18 C17 114.16(15)
C19 C18 C17 123.86(15)
C24 C19 C20 119.05(17)
C24 C19 C18 119.73(16)
C20 C19 C18 121.20(16)
C21 C20 C19 120.07(18)
C21 C20 H20 120.0
C19 C20 H20 120.0
C20 C21 C22 119.46(17)
C20 C21 H21 120.3
C22 C21 H21 120.3
C23 C22 C21 121.46(17)
C23 C22 Cl1 119.36(15)
C21 C22 Cl1 119.18(14)
C22 C23 C24 118.56(18)
C22 C23 H23 120.7
C24 C23 H23 120.7
C19 C24 C23 121.38(17)
C19 C24 H24 119.3
C23 C24 H24 119.3

loop_
_geom_bond_atom_site_label_1
_geom_bond_atom_site_label_2
_geom_bond_distance
S1 O2 1.4301(13)
S1 O1 1.4360(14)
S1 N1 1.6582(15)
S1 C1 1.7518(19)
S2 O3 1.4401(14)
S2 O4 1.4429(14)
S2 C10 1.7628(19)
S2 C9 1.7763(18)
Cl1 C22 1.7393(19)
N1 N2 1.4157(19)
N1 C8 1.505(2)
N2 C18 1.288(2)
C1 C6 1.388(2)
C1 C2 1.399(2)
C2 C3 1.382(3)
C2 H2 0.9500
C3 C4 1.386(3)
C3 H3 0.9500
C4 C5 1.389(3)
C4 C7 1.514(3)
C5 C6 1.376(3)
C5 H5 0.9500
C6 H6 0.9500
C7 H7A 0.9800
C7 H7B 0.9800
C7 H7C 0.9800
C8 C9 1.527(2)
C8 C17 1.534(2)
C8 H8 1.0000
C9 H9A 0.9900
C9 H9B 0.9900
C10 C15 1.387(2)
C10 C11 1.389(2)
C11 C12 1.375(3)
C11 H11 0.9500
C12 C13 1.391(3)
C12 H12 0.9500
C13 C14 1.384(3)
C13 C16 1.507(3)
C14 C15 1.388(2)
C14 H14 0.9500
C15 H15 0.9500
C16 H16A 0.9800
C16 H16B 0.9800
C16 H16C 0.9800
C17 C18 1.507(2)
C17 H17A 0.9900
C17 H17B 0.9900
C18 C19 1.465(2)
C19 C24 1.381(2)
C19 C20 1.398(2)
C20 C21 1.382(3)
C20 H20 0.9500
C21 C22 1.385(3)
C21 H21 0.9500
C22 C23 1.375(2)
C23 C24 1.387(3)
C23 H23 0.9500
C24 H24 0.9500

loop_
_geom_torsion_atom_site_label_1
_geom_torsion_atom_site_label_2
_geom_torsion_atom_site_label_3
_geom_torsion_atom_site_label_4
_geom_torsion
O2 S1 N1 N2 54.54(13)
O1 S1 N1 N2 -176.87(10)
C1 S1 N1 N2 -61.68(12)
O2 S1 N1 C8 -175.79(12)
O1 S1 N1 C8 -47.20(14)
C1 S1 N1 C8 67.99(14)
C8 N1 N2 C18 14.76(17)
S1 N1 N2 C18 148.72(12)
O2 S1 C1 C6 -36.12(17)
O1 S1 C1 C6 -168.04(14)
N1 S1 C1 C6 79.15(16)
O2 S1 C1 C2 142.94(15)
O1 S1 C1 C2 11.02(17)
N1 S1 C1 C2 -101.78(15)
C6 C1 C2 C3 2.4(3)
S1 C1 C2 C3 -176.70(14)
C1 C2 C3 C4 -0.1(3)
C2 C3 C4 C5 -2.3(3)
C2 C3 C4 C7 178.35(19)
C3 C4 C5 C6 2.4(3)
C7 C4 C5 C6 -178.23(19)
C4 C5 C6 C1 -0.1(3)
C2 C1 C6 C5 -2.3(3)
S1 C1 C6 C5 176.80(14)
N2 N1 C8 C9 -144.22(14)
S1 N1 C8 C9 85.14(16)
N2 N1 C8 C17 -21.51(16)
S1 N1 C8 C17 -152.15(12)
N1 C8 C9 S2 -178.73(11)
C17 C8 C9 S2 67.35(17)
O3 S2 C9 C8 161.19(13)
O4 S2 C9 C8 -68.71(15)
C10 S2 C9 C8 45.92(15)
O3 S2 C10 C15 140.50(14)
O4 S2 C10 C15 9.72(16)
C9 S2 C10 C15 -105.57(15)
O3 S2 C10 C11 -46.21(16)
O4 S2 C10 C11 -177.00(14)
C9 S2 C10 C11 67.71(16)
C15 C10 C11 C12 2.0(3)
S2 C10 C11 C12 -171.26(14)
C10 C11 C12 C13 -0.7(3)
C11 C12 C13 C14 -2.3(3)
C11 C12 C13 C16 175.47(18)
C12 C13 C14 C15 4.1(3)
C16 C13 C14 C15 -173.59(17)
C11 C10 C15 C14 -0.2(3)
S2 C10 C15 C14 172.97(12)
C13 C14 C15 C10 -2.9(3)
N1 C8 C17 C18 19.17(15)
C9 C8 C17 C18 138.47(14)
N1 N2 C18 C19 176.23(14)
N1 N2 C18 C17 -0.79(18)
C8 C17 C18 N2 -12.67(18)
C8 C17 C18 C19 170.37(15)
N2 C18 C19 C24 -176.42(16)
C17 C18 C19 C24 0.3(2)
N2 C18 C19 C20 5.3(2)
C17 C18 C19 C20 -177.93(15)
C24 C19 C20 C21 1.2(3)
C18 C19 C20 C21 179.46(16)
C19 C20 C21 C22 0.1(3)
C20 C21 C22 C23 -1.3(3)
C20 C21 C22 Cl1 179.28(14)
C21 C22 C23 C24 1.2(3)
Cl1 C22 C23 C24 -179.36(15)
C20 C19 C24 C23 -1.3(3)
C18 C19 C24 C23 -179.56(17)
C22 C23 C24 C19 0.1(3)
